data_1550808
loop_
_publ_author_name
'Yuan, Jie'
'Wang, Shuang'
'Ji, Yu'
'Chen, Runfeng'
'Zhu, Qi'
'Wang, Yongrong'
'Zheng, Chao'
'Tao, Ye'
'Fan, Quli'
'Huang, Wei'

_publ_section_title
;
 Invoking ultralong room temperature phosphorescence of purely organic
 compounds through H-aggregation engineering
;
_journal_issue 6
_journal_name_full 'Materials Horizons'
_journal_page_first 1259
_journal_paper_doi 10.1039/C9MH00220K
_journal_volume 6
_journal_year 2019
_chemical_formula_moiety 'C20 H11 N3'
_chemical_formula_sum 'C20 H11 N3'
_chemical_formula_weight 293.32
_chemical_name_common DCNPhCz
_chemical_name_systematic 5-(9H-carbazol-9-yl)isophthalonitrile
_space_group_crystal_system monoclinic
_space_group_IT_number 14
_space_group_name_Hall '-P 2ybc'
_space_group_name_H-M_alt 'P 1 21/c 1'
_symmetry_space_group_name_Hall '-P 2ybc'
_symmetry_space_group_name_H-M 'P 1 21/c 1'
_atom_sites_solution_hydrogens geom
_atom_sites_solution_primary dual
_audit_creation_date 2017-10-23
_audit_creation_method
;
Olex2 1.2
(compiled 2017.03.02 svn.r3394 for OlexSys, GUI svn.r5324)
;
_audit_update_record
;
2017-10-23 deposited with the CCDC.    2019-03-26 downloaded from the CCDC.
;
_cell_angle_alpha 90
_cell_angle_beta 95.969(7)
_cell_angle_gamma 90
_cell_formula_units_Z 4
_cell_length_a 16.718(4)
_cell_length_b 4.7260(10)
_cell_length_c 19.164(4)
_cell_measurement_reflns_used 180
_cell_measurement_temperature 287(2)
_cell_measurement_theta_max 0.988
_cell_measurement_theta_min 0.981
_cell_volume 1505.9(6)
_computing_molecular_graphics 'Olex2 (Dolomanov et al., 2009)'
_computing_publication_material 'Olex2 (Dolomanov et al., 2009)'
_computing_structure_refinement 'ShelXL (Sheldrick, 2015)'
_computing_structure_solution 'ShelXT (Sheldrick, 2015)'
_diffrn_ambient_temperature 287.12
_diffrn_measured_fraction_theta_full 0.991
_diffrn_measured_fraction_theta_max 0.985
_diffrn_measurement_device_type 'Bruker SMART APEX-II CCD'
_diffrn_radiation_type MoK\a
_diffrn_radiation_wavelength 0.71073
_diffrn_reflns_av_R_equivalents 0.0723
_diffrn_reflns_av_unetI/netI 0.0942
_diffrn_reflns_Laue_measured_fraction_full 0.991
_diffrn_reflns_Laue_measured_fraction_max 0.985
_diffrn_reflns_limit_h_max 22
_diffrn_reflns_limit_h_min -21
_diffrn_reflns_limit_k_max 6
_diffrn_reflns_limit_k_min -6
_diffrn_reflns_limit_l_max 25
_diffrn_reflns_limit_l_min -22
_diffrn_reflns_number 11931
_diffrn_reflns_point_group_measured_fraction_full 0.991
_diffrn_reflns_point_group_measured_fraction_max 0.985
_diffrn_reflns_theta_full 25.242
_diffrn_reflns_theta_max 28.346
_diffrn_reflns_theta_min 1.225
_exptl_absorpt_coefficient_mu 0.079
_exptl_crystal_colour ??
_exptl_crystal_density_diffrn 1.294
_exptl_crystal_description block
_exptl_crystal_F_000 608
_exptl_crystal_recrystallization_method 'Re-crystallisation from solvent: ???/????'
_exptl_crystal_size_max 0.3
_exptl_crystal_size_mid 0.2
_exptl_crystal_size_min 0.15
_refine_diff_density_max 0.139
_refine_diff_density_min -0.199
_refine_diff_density_rms 0.044
_refine_ls_extinction_method none
_refine_ls_goodness_of_fit_ref 1.030
_refine_ls_hydrogen_treatment constr
_refine_ls_matrix_type full
_refine_ls_number_parameters 208
_refine_ls_number_reflns 3712
_refine_ls_number_restraints 0
_refine_ls_restrained_S_all 1.030
_refine_ls_R_factor_all 0.1982
_refine_ls_R_factor_gt 0.0835
_refine_ls_shift/su_max 0.000
_refine_ls_shift/su_mean 0.000
_refine_ls_structure_factor_coef Fsqd
_refine_ls_weighting_details 'w=1/[\s^2^(Fo^2^)+(0.0469P)^2^+0.6544P] where P=(Fo^2^+2Fc^2^)/3'
_refine_ls_weighting_scheme calc
_refine_ls_wR_factor_gt 0.1315
_refine_ls_wR_factor_ref 0.1710
_reflns_Friedel_coverage 0.000
_reflns_number_gt 1643
_reflns_number_total 3712
_reflns_threshold_expression 'I > 2\s(I)'
_cod_data_source_file c9mh00220k2.cif
_cod_data_source_block 1
_cod_depositor_comments 'Adding full bibliography for 1550807--1550811.cif.'
_cod_database_code 1550808
_shelx_shelxl_version_number 2014/7
_shelx_space_group_comment
;
The symmetry employed for this shelxl refinement is uniquely defined
by the following loop, which should always be used as a source of
symmetry information in preference to the above space-group names.
They are only intended as comments.
;
_olex2_refinement_description
;
1. Fixed Uiso
 At 1.2 times of:
  All C(H) groups
2.a Aromatic/amide H refined with riding coordinates:
 C00E(H00E), C00H(H00H), C00I(H00I), C00J(H00J), C00K(H00K), C00L(H00L),
 C00M(H00M), C00N(H00N), C004(H004), C007(H007), C008(H008)
;
_olex2_submission_special_instructions 'No special instructions were received'

loop_
_space_group_symop_operation_xyz
'x, y, z'
'-x, y+1/2, -z+1/2'
'-x, -y, -z'
'x, -y-1/2, z-1/2'

loop_
_atom_site_label
_atom_site_type_symbol
_atom_site_fract_x
_atom_site_fract_y
_atom_site_fract_z
_atom_site_U_iso_or_equiv
_atom_site_adp_type
_atom_site_occupancy
_atom_site_site_symmetry_order
_atom_site_calc_flag
_atom_site_refinement_flags_posn
N00C N 0.57972(17) 0.7646(7) 0.30216(15) 0.0870(9) Uani 1 1 d .
N00D N 0.38114(17) -0.0662(7) 0.52040(15) 0.0862(9) Uani 1 1 d .
N001 N 0.23052(12) 0.7400(5) 0.31114(11) 0.0530(6) Uani 1 1 d .
C00A C 0.12124(16) 1.0298(6) 0.30339(15) 0.0538(7) Uani 1 1 d .
C00B C 0.14871(16) 1.0080(6) 0.23490(15) 0.0560(8) Uani 1 1 d .
C00E C 0.16277(17) 0.8446(7) 0.41994(16) 0.0628(8) Uani 1 1 d .
H00E H 0.1973 0.7351 0.4501 0.075 Uiso 1 1 calc R
C00F C 0.52183(19) 0.6958(7) 0.32384(15) 0.0625(8) Uani 1 1 d .
C00G C 0.37830(18) 0.1010(7) 0.47752(16) 0.0628(8) Uani 1 1 d .
C00H C 0.25423(17) 0.7539(7) 0.18368(15) 0.0654(9) Uani 1 1 d .
H00H H 0.2979 0.6308 0.1881 0.079 Uiso 1 1 calc R
C00I C 0.12141(19) 1.1198(7) 0.16953(18) 0.0741(9) Uani 1 1 d .
H00I H 0.0772 1.2403 0.1644 0.089 Uiso 1 1 calc R
C00J C 0.09992(19) 0.9941(8) 0.44417(18) 0.0726(10) Uani 1 1 d .
H00J H 0.0918 0.9838 0.4914 0.087 Uiso 1 1 calc R
C00K C 0.05932(18) 1.1779(7) 0.32968(19) 0.0731(9) Uani 1 1 d .
H00K H 0.0250 1.2899 0.3001 0.088 Uiso 1 1 calc R
C00L C 0.2260(2) 0.8683(8) 0.12004(16) 0.0780(10) Uani 1 1 d .
H00L H 0.2514 0.8228 0.0806 0.094 Uiso 1 1 calc R
C00M C 0.0491(2) 1.1583(8) 0.3993(2) 0.0801(10) Uani 1 1 d .
H00M H 0.0073 1.2568 0.4168 0.096 Uiso 1 1 calc R
C00N C 0.1610(2) 1.0486(8) 0.11309(17) 0.0838(11) Uani 1 1 d .
H00N H 0.1436 1.1234 0.0692 0.101 Uiso 1 1 calc R
C002 C 0.21500(15) 0.8293(6) 0.24104(14) 0.0517(7) Uani 1 1 d .
C003 C 0.30377(15) 0.6229(6) 0.34098(14) 0.0495(7) Uani 1 1 d .
C004 C 0.37583(16) 0.7176(6) 0.31952(14) 0.0520(7) Uani 1 1 d .
H004 H 0.3757 0.8569 0.2853 0.062 Uiso 1 1 calc R
C005 C 0.17237(15) 0.8641(6) 0.34934(14) 0.0507(7) Uani 1 1 d .
C006 C 0.44785(16) 0.6048(6) 0.34909(14) 0.0508(7) Uani 1 1 d .
C007 C 0.30443(16) 0.4157(6) 0.39206(14) 0.0526(7) Uani 1 1 d .
H007 H 0.2563 0.3461 0.4056 0.063 Uiso 1 1 calc R
C008 C 0.44978(17) 0.4033(6) 0.40145(14) 0.0551(7) Uani 1 1 d .
H008 H 0.4984 0.3305 0.4218 0.066 Uiso 1 1 calc R
C009 C 0.37749(17) 0.3124(6) 0.42295(14) 0.0539(7) Uani 1 1 d .

loop_
_atom_site_aniso_label
_atom_site_aniso_U_11
_atom_site_aniso_U_22
_atom_site_aniso_U_33
_atom_site_aniso_U_23
_atom_site_aniso_U_13
_atom_site_aniso_U_12
N00C 0.0608(17) 0.108(2) 0.092(2) 0.0166(18) 0.0104(16) -0.0059(17)
N00D 0.094(2) 0.079(2) 0.085(2) 0.0294(18) 0.0063(17) 0.0133(17)
N001 0.0462(13) 0.0646(16) 0.0468(14) 0.0053(12) -0.0020(11) 0.0036(12)
C00A 0.0430(15) 0.0563(18) 0.0608(18) -0.0069(15) -0.0010(14) -0.0040(14)
C00B 0.0493(16) 0.0567(18) 0.0594(19) 0.0022(15) -0.0062(14) -0.0030(15)
C00E 0.0583(18) 0.069(2) 0.061(2) -0.0017(16) 0.0043(15) -0.0110(17)
C00F 0.0552(19) 0.070(2) 0.061(2) 0.0063(16) -0.0002(16) 0.0019(17)
C00G 0.0651(19) 0.057(2) 0.064(2) 0.0055(18) -0.0020(16) 0.0074(16)
C00H 0.0584(18) 0.081(2) 0.0549(19) 0.0008(17) -0.0022(16) 0.0066(17)
C00I 0.067(2) 0.079(2) 0.073(2) 0.0099(19) -0.0089(18) 0.0112(18)
C00J 0.068(2) 0.082(2) 0.070(2) -0.016(2) 0.0185(18) -0.017(2)
C00K 0.0595(19) 0.076(2) 0.083(3) -0.006(2) 0.0018(18) 0.0063(18)
C00L 0.077(2) 0.105(3) 0.050(2) 0.0017(19) -0.0016(17) 0.004(2)
C00M 0.063(2) 0.085(3) 0.095(3) -0.017(2) 0.017(2) 0.002(2)
C00N 0.089(3) 0.101(3) 0.057(2) 0.019(2) -0.0103(19) 0.006(2)
C002 0.0481(16) 0.0557(18) 0.0495(17) 0.0023(14) -0.0030(13) -0.0019(14)
C003 0.0496(16) 0.0501(17) 0.0473(16) -0.0027(14) -0.0020(13) 0.0010(14)
C004 0.0566(17) 0.0533(17) 0.0450(16) 0.0043(14) 0.0002(13) 0.0022(14)
C005 0.0451(15) 0.0540(17) 0.0523(17) -0.0049(15) 0.0009(13) -0.0079(14)
C006 0.0515(16) 0.0529(17) 0.0473(16) -0.0015(14) 0.0019(13) -0.0014(14)
C007 0.0567(17) 0.0477(17) 0.0521(17) -0.0007(14) -0.0002(14) -0.0042(14)
C008 0.0580(17) 0.0537(18) 0.0517(17) -0.0018(15) -0.0026(14) 0.0095(15)
C009 0.0653(19) 0.0458(17) 0.0487(17) 0.0039(14) -0.0036(15) 0.0003(15)

loop_
_atom_type_symbol
_atom_type_description
_atom_type_scat_dispersion_real
_atom_type_scat_dispersion_imag
_atom_type_scat_source
C C 0.0033 0.0016 'International Tables Vol C Tables 4.2.6.8 and 6.1.1.4'
H H 0.0000 0.0000 'International Tables Vol C Tables 4.2.6.8 and 6.1.1.4'
N N 0.0061 0.0033 'International Tables Vol C Tables 4.2.6.8 and 6.1.1.4'

loop_
_geom_angle_atom_site_label_1
_geom_angle_atom_site_label_2
_geom_angle_atom_site_label_3
_geom_angle
C002 N001 C003 124.9(2)
C005 N001 C002 107.7(2)
C005 N001 C003 124.9(2)
C00K C00A C00B 133.5(3)
C00K C00A C005 118.9(3)
C005 C00A C00B 107.6(2)
C00I C00B C00A 133.5(3)
C002 C00B C00A 107.1(2)
C002 C00B C00I 119.4(3)
C00J C00E H00E 121.2
C005 C00E H00E 121.2
C005 C00E C00J 117.6(3)
N00C C00F C006 178.1(3)
N00D C00G C009 178.1(3)
C00L C00H H00H 121.4
C00L C00H C002 117.2(3)
C002 C00H H00H 121.4
C00B C00I H00I 120.7
C00N C00I C00B 118.6(3)
C00N C00I H00I 120.7
C00E C00J H00J 119.5
C00M C00J C00E 121.1(3)
C00M C00J H00J 119.5
C00A C00K H00K 120.2
C00M C00K C00A 119.7(3)
C00M C00K H00K 120.2
C00H C00L H00L 119.2
C00H C00L C00N 121.7(3)
C00N C00L H00L 119.2
C00J C00M H00M 119.5
C00K C00M C00J 120.9(3)
C00K C00M H00M 119.5
C00I C00N C00L 121.2(3)
C00I C00N H00N 119.4
C00L C00N H00N 119.4
C00B C002 N001 109.3(2)
C00H C002 N001 128.7(3)
C00H C002 C00B 122.0(3)
C004 C003 N001 119.9(2)
C007 C003 N001 120.5(2)
C007 C003 C004 119.7(2)
C003 C004 H004 120.0
C006 C004 C003 120.0(3)
C006 C004 H004 120.0
C00A C005 N001 108.4(2)
C00E C005 N001 129.8(3)
C00E C005 C00A 121.8(3)
C004 C006 C00F 119.3(3)
C008 C006 C00F 119.6(3)
C008 C006 C004 121.1(3)
C003 C007 H007 120.3
C003 C007 C009 119.5(3)
C009 C007 H007 120.3
C006 C008 H008 120.8
C006 C008 C009 118.3(3)
C009 C008 H008 120.8
C007 C009 C00G 119.5(3)
C008 C009 C00G 119.1(3)
C008 C009 C007 121.3(3)

loop_
_geom_bond_atom_site_label_1
_geom_bond_atom_site_label_2
_geom_bond_distance
N00C C00F 1.140(3)
N00D C00G 1.137(4)
N001 C002 1.407(3)
N001 C003 1.410(3)
N001 C005 1.405(3)
C00A C00B 1.439(4)
C00A C00K 1.387(4)
C00A C005 1.401(4)
C00B C00I 1.392(4)
C00B C002 1.389(4)
C00E H00E 0.9300
C00E C00J 1.386(4)
C00E C005 1.382(4)
C00F C006 1.440(4)
C00G C009 1.445(4)
C00H H00H 0.9300
C00H C00L 1.372(4)
C00H C002 1.384(4)
C00I H00I 0.9300
C00I C00N 1.367(4)
C00J H00J 0.9300
C00J C00M 1.383(5)
C00K H00K 0.9300
C00K C00M 1.366(4)
C00L H00L 0.9300
C00L C00N 1.377(4)
C00M H00M 0.9300
C00N H00N 0.9300
C003 C004 1.387(3)
C003 C007 1.384(4)
C004 H004 0.9300
C004 C006 1.383(4)
C006 C008 1.381(4)
C007 H007 0.9300
C007 C009 1.389(4)
C008 H008 0.9300
C008 C009 1.385(4)
